data_7208740
loop_
_publ_author_name
'Park, Sunhong'
'Lee, Seul-Gi'
'Jung, Jong Hwa'
'Ikeda, Mari'
'Habata, Yoichi'
'Lee, Shim Sun'

_publ_section_title
;
 Macrocycles incorporating isomeric arms: synthesis and crystal structures
 of ligands and their mono-, di- and polynuclear supramolecular complexes
;
_journal_issue 20
_journal_name_full CrystEngComm
_journal_page_first 6515
_journal_paper_doi 10.1039/c2ce25708d
_journal_volume 14
_journal_year 2012
_chemical_formula_sum 'C18 H22 Ag Cl N2 O4 S2'
_chemical_formula_weight 537.82
_chemical_name_systematic
;
?
;
_space_group_IT_number 13
_symmetry_cell_setting monoclinic
_symmetry_space_group_name_Hall '-P 2yc'
_symmetry_space_group_name_H-M 'P 1 2/c 1'
_atom_sites_solution_hydrogens geom
_atom_sites_solution_primary direct
_atom_sites_solution_secondary difmap
_audit_creation_method SHELXTL
_cell_angle_alpha 90.00
_cell_angle_beta 91.765(2)
_cell_angle_gamma 90.00
_cell_formula_units_Z 8
_cell_length_a 22.717(3)
_cell_length_b 8.7709(10)
_cell_length_c 20.543(2)
_cell_measurement_reflns_used 6431
_cell_measurement_temperature 173(2)
_cell_measurement_theta_max 26.71
_cell_measurement_theta_min 2.49
_cell_volume 4091.2(8)
_computing_cell_refinement 'Bruker SAINT'
_computing_data_collection 'Bruker APEX2'
_computing_data_reduction 'Bruker SAINT'
_computing_molecular_graphics 'Bruker SHELXTL'
_computing_publication_material 'Bruker SHELXTL'
_computing_structure_refinement 'SHELXL-97 (Sheldrick, 1997)'
_computing_structure_solution 'SHELXS-97 (Sheldrick, 1990)'
_diffrn_ambient_temperature 173(2)
_diffrn_measured_fraction_theta_full 1.000
_diffrn_measured_fraction_theta_max 1.000
_diffrn_measurement_device_type 'Bruker APEX-II CCD'
_diffrn_measurement_method '\f and \w scans'
_diffrn_radiation_monochromator graphite
_diffrn_radiation_source 'fine-focus sealed tube'
_diffrn_radiation_type MoK\a
_diffrn_radiation_wavelength 0.71073
_diffrn_reflns_av_R_equivalents 0.0758
_diffrn_reflns_av_sigmaI/netI 0.0564
_diffrn_reflns_limit_h_max 28
_diffrn_reflns_limit_h_min -28
_diffrn_reflns_limit_k_max 10
_diffrn_reflns_limit_k_min -7
_diffrn_reflns_limit_l_max 25
_diffrn_reflns_limit_l_min -25
_diffrn_reflns_number 40628
_diffrn_reflns_theta_full 26.00
_diffrn_reflns_theta_max 26.00
_diffrn_reflns_theta_min 1.79
_diffrn_standards_number 0
_exptl_absorpt_coefficient_mu 1.348
_exptl_absorpt_correction_T_max 0.9357
_exptl_absorpt_correction_T_min 0.8163
_exptl_absorpt_correction_type multi-scan
_exptl_absorpt_process_details SADABS
_exptl_crystal_colour yellow
_exptl_crystal_density_diffrn 1.746
_exptl_crystal_density_method 'not measured'
_exptl_crystal_description plate
_exptl_crystal_F_000 2176
_exptl_crystal_size_max 0.16
_exptl_crystal_size_mid 0.15
_exptl_crystal_size_min 0.05
_refine_diff_density_max 1.804
_refine_diff_density_min -0.917
_refine_diff_density_rms 0.115
_refine_ls_extinction_method none
_refine_ls_goodness_of_fit_ref 1.025
_refine_ls_hydrogen_treatment constr
_refine_ls_matrix_type full
_refine_ls_number_parameters 505
_refine_ls_number_reflns 8040
_refine_ls_number_restraints 0
_refine_ls_restrained_S_all 1.025
_refine_ls_R_factor_all 0.0744
_refine_ls_R_factor_gt 0.0455
_refine_ls_shift/su_max 0.001
_refine_ls_shift/su_mean 0.000
_refine_ls_structure_factor_coef Fsqd
_refine_ls_weighting_details 'calc w=1/[\s^2^(Fo^2^)+(0.0519P)^2^+8.4668P] where P=(Fo^2^+2Fc^2^)/3'
_refine_ls_weighting_scheme calc
_refine_ls_wR_factor_gt 0.1029
_refine_ls_wR_factor_ref 0.1188
_reflns_number_gt 5712
_reflns_number_total 8040
_reflns_threshold_expression >2sigma(I)
_cod_data_source_file c2ce25708d.txt
_cod_data_source_block 2
_cod_depositor_comments
;
The following automatic conversions were performed:

'_symmetry_cell_setting' value 'Monoclinic' changed to 'monoclinic'
according to /home/saulius/struct/CIF-dictionaries/cif_core.dic
dictionary named 'cif_core.dic' version 2.4.2 from 2011-04-26.

Automatic conversion script
Id: cif_fix_values 1891 2012-01-12 08:04:46Z andrius 
;
_cod_original_cell_volume 4091.3(8)
_cod_original_sg_symbol_H-M P2/c
_cod_database_code 7208740

loop_
_symmetry_equiv_pos_as_xyz
'x, y, z'
'-x, y, -z+1/2'
'-x, -y, -z'
'x, -y, z-1/2'

loop_
_atom_site_label
_atom_site_type_symbol
_atom_site_fract_x
_atom_site_fract_y
_atom_site_fract_z
_atom_site_U_iso_or_equiv
_atom_site_adp_type
_atom_site_occupancy
_atom_site_symmetry_multiplicity
_atom_site_calc_flag
_atom_site_refinement_flags
Ag1 Ag 0.600861(19) 0.86287(5) 0.521977(18) 0.03565(13) Uani 1 1 d .
Ag2 Ag 0.106740(18) 0.57052(5) 0.223475(17) 0.03188(12) Uani 1 1 d .
Cl1 Cl 0.89775(6) 0.16259(17) 0.56451(6) 0.0379(3) Uani 1 1 d .
Cl2 Cl 0.40327(7) 0.69365(18) 0.64424(7) 0.0457(4) Uani 1 1 d .
N1 N 0.61384(18) 0.8884(5) 0.63495(19) 0.0289(10) Uani 1 1 d .
N2 N 0.45939(19) 1.1588(5) 0.56490(19) 0.0302(10) Uani 1 1 d .
N3 N 0.10978(17) 0.6021(5) 0.10884(18) 0.0239(9) Uani 1 1 d .
N4 N -0.05602(17) 0.4520(5) 0.20013(18) 0.0245(9) Uani 1 1 d .
S1 S 0.69557(6) 1.03496(16) 0.52266(6) 0.0337(3) Uani 1 1 d .
S2 S 0.58962(7) 0.55638(17) 0.56063(7) 0.0389(3) Uani 1 1 d .
S3 S 0.09186(6) 0.87370(16) 0.21861(6) 0.0333(3) Uani 1 1 d .
S4 S 0.20165(6) 0.40095(15) 0.20142(6) 0.0309(3) Uani 1 1 d .
O1 O 0.9425(2) 0.1242(5) 0.6125(3) 0.0799(17) Uani 1 1 d .
O2 O 0.9099(2) 0.3131(6) 0.5442(2) 0.0779(17) Uani 1 1 d .
O3 O 0.8430(2) 0.1567(7) 0.5936(2) 0.0791(16) Uani 1 1 d .
O4 O 0.8980(3) 0.0670(9) 0.5116(3) 0.128(3) Uani 1 1 d .
O5 O 0.3955(4) 0.8441(7) 0.6610(3) 0.120(3) Uani 1 1 d .
O6 O 0.4214(3) 0.6154(7) 0.7023(2) 0.094(2) Uani 1 1 d .
O7 O 0.4462(2) 0.6801(6) 0.5956(2) 0.0648(14) Uani 1 1 d .
O8 O 0.3519(3) 0.6224(11) 0.6217(3) 0.135(3) Uani 1 1 d .
C1 C 0.7568(3) 0.4900(7) 0.5828(2) 0.0422(15) Uani 1 1 d .
H1B H 0.7561 0.3959 0.6036 0.051 Uiso 1 1 calc R
C2 C 0.8039(3) 0.5846(8) 0.5930(3) 0.0438(15) Uani 1 1 d .
H2C H 0.8355 0.5531 0.6196 0.053 Uiso 1 1 calc R
C3 C 0.8050(3) 0.7277(7) 0.5640(2) 0.0405(14) Uani 1 1 d .
H3B H 0.8355 0.7955 0.5737 0.049 Uiso 1 1 calc R
C4 C 0.7596(2) 0.7680(7) 0.5201(2) 0.0338(13) Uani 1 1 d .
C5 C 0.7567(2) 0.9264(6) 0.4918(2) 0.0341(13) Uani 1 1 d .
H5B H 0.7525 0.9196 0.4448 0.041 Uiso 1 1 calc R
H5C H 0.7932 0.9795 0.5023 0.041 Uiso 1 1 calc R
C6 C 0.7102(2) 1.0209(6) 0.6102(2) 0.0323(12) Uani 1 1 d .
H6B H 0.7324 0.9285 0.6195 0.039 Uiso 1 1 calc R
H6C H 0.7342 1.1069 0.6245 0.039 Uiso 1 1 calc R
C7 C 0.6545(2) 1.0187(6) 0.6477(2) 0.0319(12) Uani 1 1 d .
H7A H 0.6651 1.0193 0.6938 0.038 Uiso 1 1 calc R
H7B H 0.6331 1.1123 0.6383 0.038 Uiso 1 1 calc R
C8 C 0.6416(2) 0.7470(6) 0.6594(2) 0.0343(13) Uani 1 1 d .
H8B H 0.6480 0.7560 0.7062 0.041 Uiso 1 1 calc R
H8C H 0.6799 0.7366 0.6402 0.041 Uiso 1 1 calc R
C9 C 0.6062(3) 0.6029(7) 0.6453(3) 0.0397(14) Uani 1 1 d .
H9A H 0.5692 0.6113 0.6673 0.048 Uiso 1 1 calc R
H9B H 0.6276 0.5176 0.6647 0.048 Uiso 1 1 calc R
C10 C 0.6533(3) 0.4440(7) 0.5381(3) 0.0470(16) Uani 1 1 d .
H10A H 0.6568 0.3565 0.5669 0.056 Uiso 1 1 calc R
H10B H 0.6469 0.4062 0.4941 0.056 Uiso 1 1 calc R
C11 C 0.7097(3) 0.5323(6) 0.5417(3) 0.0367(13) Uani 1 1 d .
C12 C 0.7145(2) 0.6690(6) 0.5079(2) 0.0316(12) Uani 1 1 d .
H12A H 0.6860 0.6934 0.4761 0.038 Uiso 1 1 calc R
C13 C 0.5583(2) 0.9159(7) 0.6708(2) 0.0343(13) Uani 1 1 d .
H13A H 0.5331 0.8270 0.6664 0.041 Uiso 1 1 calc R
H13B H 0.5680 0.9298 0.7167 0.041 Uiso 1 1 calc R
C14 C 0.5257(2) 1.0526(6) 0.6458(2) 0.0303(12) Uani 1 1 d .
C15 C 0.5275(2) 1.1912(7) 0.6769(2) 0.0360(13) Uani 1 1 d .
H15A H 0.5510 1.2033 0.7144 0.043 Uiso 1 1 calc R
C16 C 0.4950(2) 1.3119(7) 0.6533(3) 0.0369(13) Uani 1 1 d .
H16A H 0.4951 1.4050 0.6750 0.044 Uiso 1 1 calc R
C17 C 0.4620(2) 1.2913(6) 0.5964(2) 0.0331(12) Uani 1 1 d .
H17A H 0.4407 1.3735 0.5794 0.040 Uiso 1 1 calc R
C18 C 0.4898(2) 1.0420(6) 0.5897(2) 0.0289(12) Uani 1 1 d .
H18A H 0.4870 0.9483 0.5685 0.035 Uiso 1 1 calc R
C19 C 0.3103(2) 0.7238(7) 0.1940(2) 0.0347(13) Uani 1 1 d .
H19A H 0.3422 0.6674 0.1800 0.042 Uiso 1 1 calc R
C20 C 0.3052(3) 0.8762(7) 0.1773(2) 0.0376(14) Uani 1 1 d .
H20A H 0.3346 0.9230 0.1539 0.045 Uiso 1 1 calc R
C21 C 0.2566(3) 0.9589(7) 0.1955(2) 0.0356(13) Uani 1 1 d .
H21A H 0.2523 1.0598 0.1823 0.043 Uiso 1 1 calc R
C22 C 0.2142(2) 0.8922(6) 0.2334(2) 0.0301(12) Uani 1 1 d .
C23 C 0.1579(3) 0.9715(6) 0.2493(3) 0.0362(13) Uani 1 1 d .
H23A H 0.1585 1.0736 0.2312 0.043 Uiso 1 1 calc R
H23B H 0.1560 0.9811 0.2962 0.043 Uiso 1 1 calc R
C24 C 0.0983(2) 0.8839(6) 0.1307(2) 0.0338(13) Uani 1 1 d .
H24A H 0.0588 0.8875 0.1115 0.041 Uiso 1 1 calc R
H24B H 0.1172 0.9799 0.1206 0.041 Uiso 1 1 calc R
C25 C 0.1315(2) 0.7580(6) 0.0969(2) 0.0303(12) Uani 1 1 d .
H25A H 0.1296 0.7771 0.0504 0.036 Uiso 1 1 calc R
H25B H 0.1726 0.7632 0.1110 0.036 Uiso 1 1 calc R
C26 C 0.1498(2) 0.4851(6) 0.0832(2) 0.0285(11) Uani 1 1 d .
H26A H 0.1566 0.5086 0.0379 0.034 Uiso 1 1 calc R
H26B H 0.1299 0.3874 0.0843 0.034 Uiso 1 1 calc R
C27 C 0.2091(2) 0.4689(6) 0.1185(2) 0.0287(12) Uani 1 1 d .
H27A H 0.2288 0.5669 0.1194 0.034 Uiso 1 1 calc R
H27B H 0.2333 0.3980 0.0949 0.034 Uiso 1 1 calc R
C28 C 0.2664(2) 0.4858(6) 0.2412(2) 0.0294(12) Uani 1 1 d .
H28A H 0.2663 0.4634 0.2874 0.035 Uiso 1 1 calc R
H28B H 0.3016 0.4408 0.2237 0.035 Uiso 1 1 calc R
C29 C 0.2680(2) 0.6544(6) 0.2316(2) 0.0268(11) Uani 1 1 d .
C30 C 0.2223(2) 0.7430(6) 0.2536(2) 0.0286(12) Uani 1 1 d .
H30A H 0.1964 0.7011 0.2828 0.034 Uiso 1 1 calc R
C31 C 0.0504(2) 0.5809(7) 0.0757(2) 0.0312(12) Uani 1 1 d .
H31A H 0.0554 0.5399 0.0324 0.037 Uiso 1 1 calc R
H31B H 0.0310 0.6789 0.0713 0.037 Uiso 1 1 calc R
C32 C 0.0126(2) 0.4744(6) 0.1138(2) 0.0245(11) Uani 1 1 d .
C33 C 0.0095(2) 0.3191(7) 0.1035(3) 0.0380(14) Uani 1 1 d .
H33A H 0.0305 0.2740 0.0705 0.046 Uiso 1 1 calc R
C34 C -0.0252(3) 0.2318(7) 0.1427(3) 0.0445(15) Uani 1 1 d .
H34A H -0.0272 0.1268 0.1369 0.053 Uiso 1 1 calc R
C35 C -0.0571(2) 0.3015(6) 0.1908(3) 0.0368(13) Uani 1 1 d .
H35A H -0.0800 0.2415 0.2174 0.044 Uiso 1 1 calc R
C36 C -0.0209(2) 0.5340(6) 0.1625(2) 0.0237(11) Uani 1 1 d .
H36A H -0.0191 0.6386 0.1696 0.028 Uiso 1 1 calc R

loop_
_atom_site_aniso_label
_atom_site_aniso_U_11
_atom_site_aniso_U_22
_atom_site_aniso_U_33
_atom_site_aniso_U_23
_atom_site_aniso_U_13
_atom_site_aniso_U_12
Ag1 0.0346(3) 0.0412(3) 0.0306(2) -0.00158(18) -0.00740(17) 0.0051(2)
Ag2 0.0283(2) 0.0416(3) 0.02619(19) 0.00732(17) 0.00752(15) -0.00019(19)
Cl1 0.0339(8) 0.0403(8) 0.0395(7) -0.0016(6) 0.0023(6) -0.0055(6)
Cl2 0.0424(9) 0.0444(9) 0.0508(8) -0.0055(7) 0.0108(7) -0.0045(7)
N1 0.023(2) 0.033(3) 0.031(2) 0.0013(18) -0.0002(17) 0.004(2)
N2 0.029(2) 0.034(3) 0.028(2) 0.0028(19) -0.0016(18) 0.003(2)
N3 0.020(2) 0.027(2) 0.0248(19) 0.0017(16) 0.0018(16) -0.0012(18)
N4 0.021(2) 0.026(2) 0.027(2) -0.0026(17) 0.0044(16) -0.0011(18)
S1 0.0330(8) 0.0336(8) 0.0345(7) 0.0019(6) 0.0017(6) 0.0018(6)
S2 0.0420(9) 0.0359(8) 0.0385(7) 0.0039(6) -0.0040(6) -0.0059(7)
S3 0.0339(8) 0.0331(8) 0.0336(7) 0.0010(6) 0.0098(6) 0.0094(6)
S4 0.0311(7) 0.0243(7) 0.0375(7) 0.0063(5) 0.0061(5) 0.0038(6)
O1 0.070(4) 0.038(3) 0.129(5) 0.015(3) -0.044(3) 0.000(3)
O2 0.079(4) 0.077(4) 0.076(3) 0.039(3) -0.025(3) -0.024(3)
O3 0.058(3) 0.110(5) 0.071(3) 0.002(3) 0.024(3) -0.018(3)
O4 0.090(5) 0.184(7) 0.110(5) -0.101(5) 0.040(4) -0.058(5)
O5 0.180(7) 0.061(4) 0.123(5) 0.011(4) 0.081(5) 0.050(4)
O6 0.125(5) 0.100(5) 0.057(3) 0.004(3) 0.003(3) 0.051(4)
O7 0.063(3) 0.058(3) 0.075(3) -0.019(2) 0.029(3) -0.013(3)
O8 0.085(5) 0.260(10) 0.060(3) 0.005(5) 0.002(3) -0.111(6)
C1 0.057(4) 0.037(3) 0.033(3) 0.003(2) 0.002(3) 0.024(3)
C2 0.036(4) 0.064(4) 0.030(3) -0.003(3) 0.000(2) 0.018(3)
C3 0.033(3) 0.059(4) 0.030(3) -0.006(3) 0.007(2) 0.005(3)
C4 0.034(3) 0.042(3) 0.026(2) -0.001(2) 0.007(2) 0.006(3)
C5 0.031(3) 0.042(3) 0.029(3) -0.002(2) 0.006(2) 0.000(3)
C6 0.034(3) 0.032(3) 0.030(3) -0.009(2) -0.001(2) 0.001(3)
C7 0.034(3) 0.031(3) 0.031(3) -0.002(2) -0.003(2) 0.000(3)
C8 0.035(3) 0.035(3) 0.032(3) 0.001(2) -0.001(2) 0.009(3)
C9 0.047(4) 0.037(3) 0.035(3) 0.008(2) -0.005(3) -0.001(3)
C10 0.064(5) 0.033(3) 0.043(3) 0.002(3) -0.004(3) 0.007(3)
C11 0.042(4) 0.031(3) 0.037(3) -0.006(2) 0.007(2) 0.009(3)
C12 0.034(3) 0.036(3) 0.025(2) -0.005(2) 0.000(2) 0.005(3)
C13 0.027(3) 0.045(4) 0.031(3) 0.005(2) 0.000(2) 0.006(3)
C14 0.022(3) 0.044(3) 0.024(2) 0.003(2) 0.004(2) 0.000(3)
C15 0.031(3) 0.052(4) 0.025(2) -0.003(2) -0.002(2) 0.001(3)
C16 0.037(3) 0.035(3) 0.039(3) -0.011(2) 0.003(2) 0.003(3)
C17 0.033(3) 0.029(3) 0.037(3) -0.001(2) 0.001(2) 0.005(2)
C18 0.025(3) 0.031(3) 0.031(3) 0.001(2) 0.005(2) 0.001(2)
C19 0.025(3) 0.047(4) 0.032(3) -0.006(2) -0.003(2) 0.002(3)
C20 0.042(4) 0.041(4) 0.029(3) -0.001(2) 0.001(2) -0.017(3)
C21 0.045(4) 0.028(3) 0.034(3) -0.002(2) -0.005(2) -0.009(3)
C22 0.039(3) 0.025(3) 0.026(2) -0.006(2) -0.003(2) -0.003(2)
C23 0.052(4) 0.022(3) 0.034(3) -0.002(2) 0.004(2) 0.008(3)
C24 0.035(3) 0.032(3) 0.034(3) 0.007(2) 0.000(2) 0.006(3)
C25 0.032(3) 0.035(3) 0.025(2) 0.006(2) 0.005(2) -0.003(3)
C26 0.026(3) 0.033(3) 0.027(2) -0.004(2) 0.004(2) -0.002(2)
C27 0.027(3) 0.031(3) 0.028(2) -0.001(2) 0.005(2) 0.004(2)
C28 0.027(3) 0.036(3) 0.025(2) 0.004(2) 0.002(2) 0.010(2)
C29 0.022(3) 0.035(3) 0.024(2) 0.001(2) -0.0016(19) 0.003(2)
C30 0.029(3) 0.034(3) 0.023(2) -0.001(2) 0.001(2) -0.003(2)
C31 0.026(3) 0.046(3) 0.021(2) 0.000(2) -0.001(2) -0.001(3)
C32 0.017(3) 0.030(3) 0.026(2) -0.003(2) -0.0018(19) 0.002(2)
C33 0.026(3) 0.042(4) 0.047(3) -0.021(3) 0.007(2) -0.004(3)
C34 0.040(4) 0.021(3) 0.074(4) -0.015(3) 0.009(3) -0.003(3)
C35 0.031(3) 0.031(3) 0.048(3) 0.000(3) 0.003(2) -0.007(3)
C36 0.023(3) 0.021(3) 0.027(2) -0.0012(19) -0.0022(19) -0.001(2)

loop_
_atom_type_symbol
_atom_type_description
_atom_type_scat_dispersion_real
_atom_type_scat_dispersion_imag
_atom_type_scat_source
C C 0.0033 0.0016 'International Tables Vol C Tables 4.2.6.8 and 6.1.1.4'
H H 0.0000 0.0000 'International Tables Vol C Tables 4.2.6.8 and 6.1.1.4'
N N 0.0061 0.0033 'International Tables Vol C Tables 4.2.6.8 and 6.1.1.4'
O O 0.0106 0.0060 'International Tables Vol C Tables 4.2.6.8 and 6.1.1.4'
S S 0.1246 0.1234 'International Tables Vol C Tables 4.2.6.8 and 6.1.1.4'
Cl Cl 0.1484 0.1585 'International Tables Vol C Tables 4.2.6.8 and 6.1.1.4'
Ag Ag -0.8971 1.1015 'International Tables Vol C Tables 4.2.6.8 and 6.1.1.4'

loop_
_geom_angle_atom_site_label_1
_geom_angle_atom_site_label_2
_geom_angle_atom_site_label_3
_geom_angle
_geom_angle_site_symmetry_1
_geom_angle_site_symmetry_3
N2 Ag1 N1 149.26(15) 3_676 .
N2 Ag1 S1 122.49(12) 3_676 .
N1 Ag1 S1 82.04(11) . .
N2 Ag1 S2 94.91(12) 3_676 .
N1 Ag1 S2 79.73(11) . .
S1 Ag1 S2 128.90(5) . .
N4 Ag2 N3 141.55(14) 2 .
N4 Ag2 S4 107.27(11) 2 .
N3 Ag2 S4 81.28(10) . .
N4 Ag2 S3 114.89(11) 2 .
N3 Ag2 S3 81.65(10) . .
S4 Ag2 S3 130.36(4) . .
O4 Cl1 O3 110.0(4) . .
O4 Cl1 O2 109.3(4) . .
O3 Cl1 O2 110.2(4) . .
O4 Cl1 O1 112.3(4) . .
O3 Cl1 O1 108.6(4) . .
O2 Cl1 O1 106.4(3) . .
O5 Cl2 O8 113.7(6) . .
O5 Cl2 O7 110.6(3) . .
O8 Cl2 O7 108.3(3) . .
O5 Cl2 O6 106.7(4) . .
O8 Cl2 O6 106.3(4) . .
O7 Cl2 O6 111.2(3) . .
C8 N1 C7 109.3(4) . .
C8 N1 C13 109.0(4) . .
C7 N1 C13 108.5(4) . .
C8 N1 Ag1 107.3(3) . .
C7 N1 Ag1 107.9(3) . .
C13 N1 Ag1 114.8(3) . .
C18 N2 C17 118.2(4) . .
C18 N2 Ag1 122.8(4) . 3_676
C17 N2 Ag1 118.9(3) . 3_676
C25 N3 C26 111.8(4) . .
C25 N3 C31 109.9(4) . .
C26 N3 C31 107.8(4) . .
C25 N3 Ag2 107.0(3) . .
C26 N3 Ag2 108.0(3) . .
C31 N3 Ag2 112.4(3) . .
C35 N4 C36 117.3(4) . .
C35 N4 Ag2 123.6(3) . 2
C36 N4 Ag2 119.1(3) . 2
C5 S1 C6 101.0(2) . .
C5 S1 Ag1 109.39(19) . .
C6 S1 Ag1 95.23(18) . .
C9 S2 C10 102.8(3) . .
C9 S2 Ag1 92.16(19) . .
C10 S2 Ag1 111.4(2) . .
C24 S3 C23 103.3(3) . .
C24 S3 Ag2 94.12(18) . .
C23 S3 Ag2 110.60(18) . .
C27 S4 C28 100.9(2) . .
C27 S4 Ag2 94.30(17) . .
C28 S4 Ag2 110.00(17) . .
C2 C1 C11 121.0(6) . .
C1 C2 C3 120.4(5) . .
C2 C3 C4 119.0(6) . .
C12 C4 C3 119.6(5) . .
C12 C4 C5 119.5(5) . .
C3 C4 C5 120.5(5) . .
C4 C5 S1 112.0(4) . .
C7 C6 S1 112.0(4) . .
N1 C7 C6 116.6(4) . .
N1 C8 C9 114.6(4) . .
C8 C9 S2 117.6(4) . .
C11 C10 S2 113.1(4) . .
C12 C11 C1 117.5(6) . .
C12 C11 C10 120.1(5) . .
C1 C11 C10 122.1(5) . .
C4 C12 C11 121.9(5) . .
C14 C13 N1 112.1(4) . .
C15 C14 C18 116.9(5) . .
C15 C14 C13 122.9(5) . .
C18 C14 C13 120.1(5) . .
C16 C15 C14 120.7(5) . .
C15 C16 C17 118.1(5) . .
N2 C17 C16 122.8(5) . .
N2 C18 C14 123.3(5) . .
C20 C19 C29 120.4(5) . .
C21 C20 C19 120.1(5) . .
C20 C21 C22 120.3(5) . .
C30 C22 C21 118.7(5) . .
C30 C22 C23 118.6(5) . .
C21 C22 C23 122.5(5) . .
C22 C23 S3 113.9(4) . .
C25 C24 S3 118.4(4) . .
N3 C25 C24 115.1(4) . .
N3 C26 C27 116.2(4) . .
C26 C27 S4 111.9(3) . .
C29 C28 S4 111.6(3) . .
C30 C29 C19 118.3(5) . .
C30 C29 C28 119.4(5) . .
C19 C29 C28 121.8(5) . .
C29 C30 C22 121.8(5) . .
N3 C31 C32 111.1(4) . .
C36 C32 C33 117.3(5) . .
C36 C32 C31 118.6(5) . .
C33 C32 C31 124.1(5) . .
C34 C33 C32 119.2(5) . .
C33 C34 C35 119.6(5) . .
N4 C35 C34 122.0(5) . .
N4 C36 C32 124.6(5) . .

loop_
_geom_bond_atom_site_label_1
_geom_bond_atom_site_label_2
_geom_bond_distance
_geom_bond_site_symmetry_2
Ag1 N2 2.224(4) 3_676
Ag1 N1 2.341(4) .
Ag1 S1 2.6278(15) .
Ag1 S2 2.8168(16) .
Ag2 N4 2.232(4) 2
Ag2 N3 2.374(4) .
Ag2 S4 2.6695(14) .
Ag2 S3 2.6820(15) .
Cl1 O4 1.372(5) .
Cl1 O3 1.398(5) .
Cl1 O2 1.414(5) .
Cl1 O1 1.433(5) .
Cl2 O5 1.376(6) .
Cl2 O8 1.390(6) .
Cl2 O7 1.423(5) .
Cl2 O6 1.427(5) .
N1 C8 1.473(7) .
N1 C7 1.487(7) .
N1 C13 1.499(6) .
N2 C18 1.329(6) .
N2 C17 1.331(7) .
N2 Ag1 2.224(4) 3_676
N3 C25 1.477(6) .
N3 C26 1.478(6) .
N3 C31 1.503(6) .
N4 C35 1.334(7) .
N4 C36 1.338(6) .
N4 Ag2 2.232(4) 2
S1 C5 1.813(5) .
S1 C6 1.824(5) .
S2 C9 1.814(5) .
S2 C10 1.822(6) .
S3 C24 1.818(5) .
S3 C23 1.824(6) .
S4 C27 1.816(5) .
S4 C28 1.820(5) .
C1 C2 1.367(9) .
C1 C11 1.392(8) .
C2 C3 1.390(9) .
C3 C4 1.394(8) .
C4 C12 1.361(8) .
C4 C5 1.507(8) .
C6 C7 1.502(7) .
C8 C9 1.521(8) .
C10 C11 1.498(9) .
C11 C12 1.390(8) .
C13 C14 1.493(7) .
C14 C15 1.374(8) .
C14 C18 1.394(7) .
C15 C16 1.370(8) .
C16 C17 1.381(7) .
C19 C20 1.384(8) .
C19 C29 1.390(7) .
C20 C21 1.383(8) .
C21 C22 1.385(7) .
C22 C30 1.384(7) .
C22 C23 1.501(8) .
C24 C25 1.517(7) .
C26 C27 1.517(7) .
C28 C29 1.493(7) .
C29 C30 1.384(7) .
C31 C32 1.505(7) .
C32 C36 1.378(6) .
C32 C33 1.380(8) .
C33 C34 1.375(8) .
C34 C35 1.387(8) .
